data_7126114
loop_
_publ_author_name
'Li, Hui-Hui'
'Wang, Chang-Feng'
'Wu, Ya-Xing'
'Jiang, Fan'
'Shi, Chao'
'Ye, Heng-Yun'
'Zhang, Yi'

_publ_section_title
;
 Halogen substitution regulates the phase transition temperature and band
 gap of semiconductor compounds.
;
_journal_issue 11
_journal_name_full 'Chemical communications (Cambridge, England)'
_journal_page_first 1697
_journal_page_last 1700
_journal_paper_doi 10.1039/c9cc09477f
_journal_volume 56
_journal_year 2020
_chemical_formula_sum 'C6 H21 Bi Cl9 N3'
_chemical_formula_weight 663.29
_space_group_crystal_system monoclinic
_space_group_IT_number 12
_space_group_name_Hall '-C 2y'
_space_group_name_H-M_alt 'C 1 2/m 1'
_atom_sites_solution_hydrogens mixed
_audit_creation_method SHELXL-2014/7
_audit_update_record
;
2019-09-16 deposited with the CCDC.	2020-01-06 downloaded from the CCDC.
;
_cell_angle_alpha 90
_cell_angle_beta 106.123(9)
_cell_angle_gamma 90
_cell_formula_units_Z 4
_cell_length_a 22.520(2)
_cell_length_b 8.2945(5)
_cell_length_c 12.1353(11)
_cell_measurement_reflns_used 2582
_cell_measurement_temperature 403(2)
_cell_measurement_theta_max 31.5090
_cell_measurement_theta_min 2.6140
_cell_volume 2177.6(3)
_computing_structure_refinement 'SHELXL-2014/7 (Sheldrick, 2014)'
_diffrn_ambient_temperature 403(2)
_diffrn_measured_fraction_theta_full 0.971
_diffrn_measured_fraction_theta_max 0.971
_diffrn_measurement_device_type 'Rigaku, SCXmini'
_diffrn_measurement_method '\w scans'
_diffrn_radiation_type MoK\a
_diffrn_radiation_wavelength 0.71073
_diffrn_reflns_av_R_equivalents 0.0673
_diffrn_reflns_av_unetI/netI 0.0683
_diffrn_reflns_Laue_measured_fraction_full 0.971
_diffrn_reflns_Laue_measured_fraction_max 0.971
_diffrn_reflns_limit_h_max 26
_diffrn_reflns_limit_h_min -26
_diffrn_reflns_limit_k_max 8
_diffrn_reflns_limit_k_min -9
_diffrn_reflns_limit_l_max 14
_diffrn_reflns_limit_l_min -11
_diffrn_reflns_number 7517
_diffrn_reflns_point_group_measured_fraction_full 0.971
_diffrn_reflns_point_group_measured_fraction_max 0.971
_diffrn_reflns_theta_full 24.993
_diffrn_reflns_theta_max 24.993
_diffrn_reflns_theta_min 2.630
_exptl_absorpt_coefficient_mu 9.192
_exptl_crystal_density_diffrn 2.023
_exptl_crystal_description block
_exptl_crystal_F_000 1256
_refine_diff_density_max 1.080
_refine_diff_density_min -1.162
_refine_diff_density_rms 0.269
_refine_ls_extinction_method none
_refine_ls_goodness_of_fit_ref 1.048
_refine_ls_hydrogen_treatment constr
_refine_ls_matrix_type full
_refine_ls_number_parameters 131
_refine_ls_number_reflns 2068
_refine_ls_number_restraints 81
_refine_ls_restrained_S_all 1.041
_refine_ls_R_factor_all 0.0888
_refine_ls_R_factor_gt 0.0619
_refine_ls_shift/su_max 0.000
_refine_ls_shift/su_mean 0.000
_refine_ls_structure_factor_coef Fsqd
_refine_ls_weighting_details 'w=1/[\s^2^(Fo^2^)+(0.1421P)^2^] where P=(Fo^2^+2Fc^2^)/3'
_refine_ls_weighting_scheme calc
_refine_ls_wR_factor_gt 0.1782
_refine_ls_wR_factor_ref 0.2138
_reflns_Friedel_coverage 0.000
_reflns_number_gt 1385
_reflns_number_total 2068
_reflns_threshold_expression 'I > 2\s(I)'
_cod_data_source_file c9cc09477f2.cif
_cod_data_source_block 5
_cod_original_sg_symbol_H-M 'C 2/m'
_cod_database_code 7126114
_shelx_shelxl_version_number 2014/7
_shelx_space_group_comment
;
The symmetry employed for this shelxl refinement is uniquely defined
by the following loop, which should always be used as a source of
symmetry information in preference to the above space-group names.
They are only intended as comments.
;

loop_
_space_group_symop_operation_xyz
'x, y, z'
'-x, y, -z'
'x+1/2, y+1/2, z'
'-x+1/2, y+1/2, -z'
'-x, -y, -z'
'x, -y, z'
'-x+1/2, -y+1/2, -z'
'x+1/2, -y+1/2, z'

loop_
_atom_site_label
_atom_site_type_symbol
_atom_site_fract_x
_atom_site_fract_y
_atom_site_fract_z
_atom_site_U_iso_or_equiv
_atom_site_adp_type
_atom_site_occupancy
_atom_site_site_symmetry_order
_atom_site_calc_flag
_atom_site_refinement_flags_posn
_atom_site_refinement_flags_adp
_atom_site_refinement_flags_occupancy
_atom_site_disorder_assembly
_atom_site_disorder_group
Bi01 Bi 0.16696(3) 0.5000 0.70462(6) 0.0967(4) Uani 1 2 d S T P . .
Cl05 Cl 0.1746(4) 0.5000 0.4813(8) 0.209(5) Uani 1 2 d S T P . .
Cl7 Cl 0.0797(2) 0.2715(7) 0.6410(7) 0.174(2) Uani 1 1 d . . . . .
Cl8 Cl 0.1559(4) 0.5000 0.9161(7) 0.148(2) Uani 1 2 d S T P . .
Cl9 Cl 0.2537(2) 0.7380(5) 0.7624(5) 0.1357(15) Uani 1 1 d . . . . .
Cl1 Cl 0.0573(5) 0.0000 0.3475(11) 0.222(5) Uani 1 2 d DS T P . .
Cl3 Cl 0.4260(17) 0.5000 -0.001(7) 0.79(5) Uani 1 2 d DS T P . .
C1 C 0.1345(9) 0.0000 0.365(2) 0.193(16) Uani 1 2 d DS TU P . .
H1D H 0.1410 0.0418 0.2952 0.231 Uiso 0.5 1 d R U P . .
H1E H 0.1484 -0.1099 0.3717 0.231 Uiso 0.5 1 d R U P . .
C2 C 0.1741(11) 0.091(4) 0.460(2) 0.28(3) Uani 0.5 1 d D U P . .
H2D H 0.1560 0.1945 0.4649 0.334 Uiso 0.5 1 d R U P . .
H2E H 0.2140 0.1079 0.4479 0.334 Uiso 0.5 1 d R U P . .
Cl2 Cl 0.9421(16) 0.340(4) 0.874(2) 0.39(2) Uani 0.5 1 d D U P A -1
C3 C 0.923(2) 0.532(4) 0.835(3) 0.26(3) Uani 0.5 1 d D U P A -1
H3A H 0.8824 0.5332 0.7812 0.308 Uiso 0.5 1 calc R U P A -1
H3B H 0.9212 0.5926 0.9020 0.308 Uiso 0.5 1 calc R U P A -1
C4 C 0.966(3) 0.619(4) 0.781(3) 0.30(3) Uani 0.5 1 d D U P A -1
H4A H 0.9879 0.7072 0.7588 0.360 Uiso 0.5 1 d R U P A -1
H4B H 0.9946 0.5316 0.8059 0.360 Uiso 0.5 1 d R U P A -1
N2 N 0.9631(12) 0.541(4) 0.667(2) 0.127(14) Uani 0.5 1 d D U P A -1
H2A H 0.9783 0.5098 0.6090 0.191 Uiso 0.5 1 d R U P A -1
H2B H 0.9430 0.4577 0.6879 0.191 Uiso 0.5 1 d R U P A -1
H2C H 0.9367 0.6235 0.6434 0.216 Uiso 0.5 1 d R U P A -1
C5 C 0.396(4) 0.466(14) 0.111(5) 0.32(5) Uani 0.5 1 d D U P . .
H5A H 0.4110 0.4684 0.1932 0.388 Uiso 0.5 1 d R U P . .
H5B H 0.3835 0.3572 0.0886 0.388 Uiso 0.5 1 d R U P . .
C6 C 0.335(3) 0.545(13) 0.102(6) 0.25(4) Uani 0.5 1 d D U P . .
H6A H 0.3480 0.6553 0.1001 0.304 Uiso 0.5 1 d R U P . .
H6B H 0.3090 0.5369 0.1520 0.304 Uiso 0.5 1 d R U P . .
N1 N 0.180(2) 0.0000 0.569(2) 0.202(15) Uani 1 2 d DS TU P . .
H1A H 0.2043 0.0563 0.6283 0.303 Uiso 0.5 1 d R U P . .
H1B H 0.1427 -0.0147 0.5807 0.303 Uiso 0.5 1 d R U P . .
H1C H 0.1976 -0.0965 0.5647 0.303 Uiso 0.5 1 d R U P . .
N3 N 0.294(4) 0.5000 -0.014(8) 0.91(18) Uani 1 2 d DS TU P . .
H3D H 0.2604 0.5610 -0.0428 1.364 Uiso 0.5 1 d R U P . .
H3E H 0.3195 0.5000 -0.0595 1.364 Uiso 1 2 d R U P . .
H3C H 0.2828 0.3965 -0.0107 1.364 Uiso 0.5 1 d R U P . .

loop_
_atom_site_aniso_label
_atom_site_aniso_U_11
_atom_site_aniso_U_22
_atom_site_aniso_U_33
_atom_site_aniso_U_23
_atom_site_aniso_U_13
_atom_site_aniso_U_12
Bi01 0.0921(6) 0.1059(6) 0.0842(6) 0.000 0.0112(4) 0.000
Cl05 0.115(5) 0.401(16) 0.113(6) 0.000 0.033(4) 0.000
Cl7 0.113(3) 0.165(4) 0.246(7) -0.072(5) 0.053(4) -0.041(3)
Cl8 0.183(6) 0.166(5) 0.102(5) 0.000 0.053(5) 0.000
Cl9 0.119(3) 0.114(2) 0.167(5) -0.004(3) 0.027(3) -0.018(2)
Cl1 0.145(6) 0.315(15) 0.182(10) 0.000 0.005(6) 0.000
Cl3 0.42(4) 0.72(7) 1.46(15) 0.000 0.63(8) 0.000
C1 0.21(3) 0.29(4) 0.10(2) 0.000 0.07(2) 0.000
C2 0.09(2) 0.20(4) 0.52(9) -0.20(6) 0.06(4) -0.03(2)
Cl2 0.62(6) 0.40(3) 0.21(2) 0.02(2) 0.23(3) -0.10(4)
C3 0.32(5) 0.18(4) 0.26(5) -0.16(4) 0.06(4) -0.03(4)
C4 0.32(6) 0.23(5) 0.36(6) -0.13(5) 0.10(4) -0.05(4)
N2 0.146(18) 0.13(4) 0.101(16) 0.030(16) 0.033(14) -0.023(15)
C5 0.52(10) 0.21(8) 0.22(6) 0.07(6) 0.06(6) 0.08(8)
C6 0.25(6) 0.24(9) 0.29(7) -0.08(6) 0.11(6) 0.00(6)
N1 0.32(4) 0.16(2) 0.13(2) 0.000 0.07(3) 0.000
N3 0.9(2) 0.81(19) 1.0(2) 0.000 0.19(10) 0.000

loop_
_atom_type_symbol
_atom_type_description
_atom_type_scat_dispersion_real
_atom_type_scat_dispersion_imag
_atom_type_scat_source
C C 0.0033 0.0016 'International Tables Vol C Tables 4.2.6.8 and 6.1.1.4'
H H 0.0000 0.0000 'International Tables Vol C Tables 4.2.6.8 and 6.1.1.4'
N N 0.0061 0.0033 'International Tables Vol C Tables 4.2.6.8 and 6.1.1.4'
Cl Cl 0.1484 0.1585 'International Tables Vol C Tables 4.2.6.8 and 6.1.1.4'
Bi Bi -4.1077 10.2566 'International Tables Vol C Tables 4.2.6.8 and 6.1.1.4'

loop_
_geom_angle_atom_site_label_1
_geom_angle_atom_site_label_2
_geom_angle_atom_site_label_3
_geom_angle
_geom_angle_site_symmetry_1
_geom_angle_site_symmetry_3
_geom_angle_publ_flag
Cl8 Bi01 Cl7 91.2(2) . 6_565 ?
Cl8 Bi01 Cl7 91.2(2) . . ?
Cl7 Bi01 Cl7 89.8(3) 6_565 . ?
Cl8 Bi01 Cl9 90.2(2) . . ?
Cl7 Bi01 Cl9 88.7(2) 6_565 . ?
Cl7 Bi01 Cl9 178.01(17) . . ?
Cl8 Bi01 Cl9 90.23(19) . 6_565 ?
Cl7 Bi01 Cl9 178.01(17) 6_565 6_565 ?
Cl7 Bi01 Cl9 88.7(2) . 6_565 ?
Cl9 Bi01 Cl9 92.7(2) . 6_565 ?
Cl8 Bi01 Cl05 178.2(2) . . ?
Cl7 Bi01 Cl05 87.6(2) 6_565 . ?
Cl7 Bi01 Cl05 87.6(2) . . ?
Cl9 Bi01 Cl05 90.99(18) . . ?
Cl9 Bi01 Cl05 90.99(18) 6_565 . ?
C5 Cl3 C5 19(8) 6_565 . ?
C2 C1 C2 62(3) . 6 ?
C2 C1 Cl1 118.6(16) . . ?
C2 C1 Cl1 118.6(16) 6 . ?
C2 C1 H1D 107.4 . . ?
C2 C1 H1D 132.3 6 . ?
Cl1 C1 H1D 107.2 . . ?
C2 C1 H1E 107.9 . . ?
C2 C1 H1E 47.6 6 . ?
Cl1 C1 H1E 108.0 . . ?
H1D C1 H1E 107.2 . . ?
C1 C2 C2 58.9(14) . 6 ?
C1 C2 N1 109.0(18) . . ?
C2 C2 N1 59.8(13) 6 . ?
C1 C2 H2D 109.5 . . ?
C2 C2 H2D 153.4 6 . ?
N1 C2 H2D 109.2 . . ?
C1 C2 H2E 110.3 . . ?
C2 C2 H2E 98.4 6 . ?
N1 C2 H2E 110.5 . . ?
H2D C2 H2E 108.2 . . ?
C4 C3 Cl2 116(2) . . ?
C4 C3 H3A 108.2 . . ?
Cl2 C3 H3A 108.2 . . ?
C4 C3 H3B 108.2 . . ?
Cl2 C3 H3B 108.2 . . ?
H3A C3 H3B 107.4 . . ?
C3 C4 N2 109.0(19) . . ?
C3 C4 H4A 158.9 . . ?
N2 C4 H4A 88.2 . . ?
C3 C4 H4B 87.2 . . ?
N2 C4 H4B 79.8 . . ?
H4A C4 H4B 108.4 . . ?
C4 N2 H2A 154.9 . . ?
C4 N2 H2B 88.1 . . ?
H2A N2 H2B 109.5 . . ?
C4 N2 H2C 79.6 . . ?
H2A N2 H2C 109.5 . . ?
H2B N2 H2C 109.5 . . ?
C5 C5 C6 94(9) 6_565 6_565 ?
C5 C5 C6 64(4) 6_565 . ?
C6 C5 C6 30(9) 6_565 . ?
C5 C5 Cl3 80(4) 6_565 . ?
C6 C5 Cl3 124(4) 6_565 . ?
C6 C5 Cl3 115(2) . . ?
C5 C5 H5A 88.7 6_565 . ?
C6 C5 H5A 98.0 6_565 . ?
C6 C5 H5A 96.6 . . ?
Cl3 C5 H5A 136.6 . . ?
C5 C5 H5B 159.6 6_565 . ?
C6 C5 H5B 72.4 6_565 . ?
C6 C5 H5B 101.3 . . ?
Cl3 C5 H5B 94.8 . . ?
H5A C5 H5B 107.8 . . ?
C6 C6 C5 86(8) 6_565 6_565 ?
C6 C6 N3 76(4) 6_565 . ?
C5 C6 N3 114(4) 6_565 . ?
C6 C6 C5 64(4) 6_565 . ?
C5 C6 C5 22(10) 6_565 . ?
N3 C6 C5 105.8(19) . . ?
C6 C6 H6A 162.0 6_565 . ?
C5 C6 H6A 76.0 6_565 . ?
N3 C6 H6A 109.2 . . ?
C5 C6 H6A 98.2 . . ?
C6 C6 H6B 85.9 6_565 . ?
C5 C6 H6B 137.0 6_565 . ?
N3 C6 H6B 104.6 . . ?
C5 C6 H6B 129.2 . . ?
H6A C6 H6B 108.9 . . ?
C2 N1 C2 60(3) 6 . ?
C2 N1 H1A 148.3 6 . ?
C2 N1 H1A 109.2 . . ?
C2 N1 H1B 102.1 6 . ?
C2 N1 H1B 110.2 . . ?
H1A N1 H1B 109.5 . . ?
C2 N1 H1C 55.3 6 . ?
C2 N1 H1C 109.0 . . ?
H1A N1 H1C 109.5 . . ?
H1B N1 H1C 109.5 . . ?
C6 N3 C6 29(9) . 6_565 ?
C6 N3 H3D 117.2 . . ?
C6 N3 H3D 137.6 6_565 . ?
C6 N3 H3E 104.3 . . ?
C6 N3 H3E 104.3 6_565 . ?
H3D N3 H3E 112.0 . . ?
C6 N3 H3C 107.7 . . ?
C6 N3 H3C 80.1 6_565 . ?
H3D N3 H3C 109.5 . . ?
H3E N3 H3C 105.4 . . ?

loop_
_geom_bond_atom_site_label_1
_geom_bond_atom_site_label_2
_geom_bond_distance
_geom_bond_site_symmetry_2
_geom_bond_publ_flag
Bi01 Cl8 2.647(7) . ?
Bi01 Cl7 2.684(5) 6_565 ?
Bi01 Cl7 2.684(5) . ?
Bi01 Cl9 2.728(4) . ?
Bi01 Cl9 2.728(4) 6_565 ?
Bi01 Cl05 2.763(9) . ?
Cl1 C1 1.692(18) . ?
Cl3 C5 1.69(2) 6_565 ?
Cl3 C5 1.69(2) . ?
C1 C2 1.460(18) . ?
C1 C2 1.460(18) 6 ?
C1 H1D 0.9600 . ?
C1 H1E 0.9600 . ?
C2 C2 1.51(7) 6 ?
C2 N1 1.50(2) . ?
C2 H2D 0.9602 . ?
C2 H2E 0.9598 . ?
Cl2 C3 1.69(2) . ?
C3 C4 1.49(2) . ?
C3 H3A 0.9700 . ?
C3 H3B 0.9700 . ?
C4 N2 1.51(2) . ?
C4 H4A 0.9600 . ?
C4 H4B 0.9599 . ?
N2 H2A 0.9000 . ?
N2 H2B 0.9001 . ?
N2 H2C 0.9000 . ?
C5 C5 0.6(2) 6_565 ?
C5 C6 1.35(6) 6_565 ?
C5 C6 1.50(2) . ?
C5 H5A 0.9600 . ?
C5 H5B 0.9600 . ?
C6 C6 0.8(2) 6_565 ?
C6 C5 1.35(6) 6_565 ?
C6 N3 1.50(2) . ?
C6 H6A 0.9599 . ?
C6 H6B 0.9601 . ?
N1 C2 1.50(2) 6 ?
N1 H1A 0.9000 . ?
N1 H1B 0.9000 . ?
N1 H1C 0.9001 . ?
N3 C6 1.50(2) 6_565 ?
N3 H3D 0.9001 . ?
N3 H3E 0.8976 . ?
N3 H3C 0.9000 . ?

loop_
_geom_hbond_atom_site_label_D
_geom_hbond_atom_site_label_H
_geom_hbond_atom_site_label_A
_geom_hbond_distance_DH
_geom_hbond_distance_HA
_geom_hbond_distance_DA
_geom_hbond_angle_DHA
_geom_hbond_site_symmetry_A
N3 H3E Cl3 0.90 2.30 2.93(11) 126.4 .
N3 H3D Cl9 0.90 2.75 3.27(7) 118.2 1_554
N3 H3D Cl8 0.90 2.32 2.99(10) 131.2 1_554
N1 H1C Cl9 0.90 2.75 3.29(2) 119.5 1_545
N1 H1B Cl7 0.90 2.77 3.47(3) 135.7 6
N1 H1B Cl7 0.90 2.96 3.47(3) 117.6 .
N1 H1A Cl9 0.90 2.41 3.29(2) 165.8 6_565
C6 H6B Cl9 0.96 2.71 3.43(5) 132.0 7_566
C6 H6A Cl8 0.96 2.87 3.79(11) 161.2 7_566
C5 H5A Cl7 0.96 2.80 3.51(6) 131.8 7_556
N2 H2A Cl7 0.90 2.96 3.53(3) 122.4 1_655
C4 H4A Cl1 0.96 2.81 3.50(4) 129.7 5_666
C4 H4A Cl7 0.96 2.83 3.56(4) 133.7 6_665
C2 H2E Cl05 0.96 2.58 3.37(3) 139.9 7_556
C2 H2D Cl05 0.96 2.57 3.40(3) 145.5 .
N3 H3E Cl3 0.90 2.30 2.93(11) 126.4 .
N1 H1C Cl9 0.90 2.75 3.29(2) 119.5 1_545
N1 H1B Cl7 0.90 2.96 3.47(3) 117.6 .
C2 H2D Cl05 0.96 2.57 3.40(3) 145.5 .
C2 H2D Cl05 0.96 2.57 3.40(3) 145.5 .
C2 H2E Cl05 0.96 2.58 3.37(3) 139.9 7_556
C4 H4A Cl7 0.96 2.83 3.56(4) 133.7 6_665
C4 H4A Cl1 0.96 2.81 3.50(4) 129.7 5_666
N2 H2A Cl7 0.90 2.96 3.53(3) 122.4 1_655
C5 H5A Cl7 0.96 2.80 3.51(6) 131.8 7_556
C6 H6A Cl8 0.96 2.87 3.79(11) 161.2 7_566
C6 H6B Cl9 0.96 2.71 3.43(5) 132.0 7_566
N1 H1A Cl9 0.90 2.41 3.29(2) 165.8 6_565
N1 H1B Cl7 0.90 2.96 3.47(3) 117.6 .
N1 H1B Cl7 0.90 2.77 3.47(3) 135.7 6
N1 H1C Cl9 0.90 2.75 3.29(2) 119.5 1_545
N3 H3D Cl8 0.90 2.32 2.99(10) 131.2 1_554
N3 H3D Cl9 0.90 2.75 3.27(7) 118.2 1_554
N3 H3E Cl3 0.90 2.30 2.93(11) 126.4 .

loop_
_geom_torsion_atom_site_label_1
_geom_torsion_atom_site_label_2
_geom_torsion_atom_site_label_3
_geom_torsion_atom_site_label_4
_geom_torsion
_geom_torsion_site_symmetry_1
_geom_torsion_site_symmetry_2
_geom_torsion_site_symmetry_3
_geom_torsion_site_symmetry_4
_geom_torsion_publ_flag
Cl1 C1 C2 C2 109.2(13) . . . 6 ?
C2 C1 C2 N1 -34(3) 6 . . . ?
Cl1 C1 C2 N1 75(3) . . . . ?
Cl2 C3 C4 N2 66(4) . . . . ?
C5 Cl3 C5 C6 88(13) 6_565 . . 6_565 ?
C5 Cl3 C5 C6 55(7) 6_565 . . . ?
C5 C5 C6 C6 179.998(4) 6_565 . . 6_565 ?
Cl3 C5 C6 C6 116(8) . . . 6_565 ?
C6 C5 C6 C5 180.002(5) 6_565 . . 6_565 ?
Cl3 C5 C6 C5 -64(8) . . . 6_565 ?
C5 C5 C6 N3 115(7) 6_565 . . . ?
C6 C5 C6 N3 -65(7) 6_565 . . . ?
Cl3 C5 C6 N3 51(10) . . . . ?
C1 C2 N1 C2 34(3) . . . 6 ?
C5 C6 N3 C6 79(11) 6_565 . . 6_565 ?
C5 C6 N3 C6 57(6) . . . 6_565 ?
